data_1533619
loop_
_publ_author_name
'Gunter, M.E.'
'Dyar, M.D.'
'Twamley, B.'
'Cornelius, S.'
'Foit, F.F.jr.'

_publ_section_title
;
 Composition, Fe(3+)/Fe(tot) and crystal structure of non-asbestiform and
 asbestiform amphiboles from Libby, Montana, USA
;
_journal_name_full 'American Mineralogist'
_journal_page_first 1970
_journal_page_last 1978
_journal_volume 88
_journal_year 2003
_chemical_formula_sum 'Al0.06 Ca1.12 F0.37 Fe0.52 H1.63 K0.2 Mg4.46 Mn0.04 Na1.12 O23.63 Si7.96'
_chemical_name_systematic
;
(K0.20 Na0.28) (Na0.84 Ca1.12 Mn0.04) (Mg4.46 Fe0.52 Al0.02) ((Al0.04 Si7.96) 
O22) ((O H)1.63 F0.37)
;
_space_group_IT_number 12
_symmetry_space_group_name_Hall '-C 2y'
_symmetry_space_group_name_H-M 'C 1 2/m 1'
_cell_angle_alpha 90
_cell_angle_beta 104.377
_cell_angle_gamma 90
_cell_formula_units_Z 2
_cell_length_a 9.879
_cell_length_b 18.024
_cell_length_c 5.288
_cell_volume 912.089
_citation_journal_id_ASTM AMMIAY
_cod_data_source_file Gunter_AMMIAY_2003_1202.cif
_cod_data_source_block H1.63Al0.06Ca1.12F0.37Fe0.52K0.2Mg4.46Mn0.04Na1.12O23.63Si7.96
_cod_original_cell_volume 912.0891
_cod_original_formula_sum
;
H1.63 Al0.06 Ca1.12 F0.37 Fe0.52 K0.2 Mg4.46 Mn0.04 Na1.12 O23.63 Si7.96
;
_cod_database_code 1533619

loop_
_symmetry_equiv_pos_as_xyz
x,y,z
-x,y,-z
-x,-y,-z
x,-y,z
x+1/2,y+1/2,z
-x+1/2,y+1/2,-z
-x+1/2,-y+1/2,-z
x+1/2,-y+1/2,z

loop_
_atom_site_label
_atom_site_type_symbol
_atom_site_fract_x
_atom_site_fract_y
_atom_site_fract_z
_atom_site_occupancy
_atom_site_U_iso_or_equiv
Fe2 Fe+2 0 0.1796 0 0.01 0.0
F1 F-1 0.3364 0 0.2935 0.185 0.0
Al3 Al+3 0 0.0886 0.5 0.01 0.0
Mg1 Mg+2 0 0.0886 0.5 0.99 0.0
Si1 Si+4 0.2791 0.0848 0.296 0.995 0.0
O7 O-2 0.3364 0 0.2935 0.815 0.0
Al1 Al+3 0.2791 0.0848 0.296 0.005 0.0
Al2 Al+3 0.2872 0.1714 0.8031 0.005 0.0
O4 O-2 0.3634 0.2487 0.7956 1 0.0
O2 O-2 0.1186 0.1702 0.7269 1 0.0
Na1 Na+1 0 0.2772 0.5 0.42 0.0
O1 O-2 0.1113 0.0865 0.2166 1 0.0
Si2 Si+4 0.2872 0.1714 0.8031 0.995 0.0
Mg3 Mg+2 0 0 0 0.84 0.0
O3 O-2 0.1081 0 0.7138 1 0.0
O6 O-2 0.3419 0.1182 0.5877 1 0.0
Fe3 Fe+2 0 0 0 0.16 0.0
Na2 Na+1 0 0.5 0 0.28 0.0
Ca1 Ca+2 0 0.2772 0.5 0.56 0.0
Mg2 Mg+2 0 0.1796 0 0.82 0.0
O5 O-2 0.3459 0.1315 0.0922 1 0.0
Mn1 Mn+2 0 0.2772 0.5 0.02 0.0
K1 K+1 0 0.5 0 0.2 0.0
H1 H+1 0.2148 0 0.775 0.815 0.0
Fe1 Fe+3 0 0.1796 0 0.17 0.0
